data_1543184
loop_
_publ_author_name
'Kirlikovali, Kent O.'
'Axtell, Jonathan C.'
'Gonzalez, Alejandra'
'Phung, Alice C.'
'Khan, Saeed I.'
'Spokoyny, Alexander M.'

_publ_section_title
;
 Luminescent metal complexes featuring photophysically innocent boron
 cluster ligands
;
_journal_issue 8
_journal_name_full 'Chem. Sci.'
_journal_page_first 5132
_journal_paper_doi 10.1039/C6SC01146B
_journal_volume 7
_journal_year 2016
_chemical_formula_moiety 'C30 H44 B20 P2 Pd, 4(C6 H6)'
_chemical_formula_sum 'C54 H68 B20 P2 Pd'
_chemical_formula_weight 1101.62
_space_group_crystal_system monoclinic
_space_group_IT_number 14
_space_group_name_Hall '-P 2ybc'
_space_group_name_H-M_alt 'P 1 21/c 1'
_symmetry_space_group_name_Hall '-P 2ybc'
_symmetry_space_group_name_H-M 'P 1 21/c 1'
_atom_sites_solution_hydrogens geom
_audit_creation_method SHELXL-2014/6
_audit_update_record
;
2016-01-12 deposited with the CCDC.
2016-04-18 downloaded from the CCDC.
;
_cell_angle_alpha 90
_cell_angle_beta 96.4644(10)
_cell_angle_gamma 90
_cell_formula_units_Z 4
_cell_length_a 21.7659(17)
_cell_length_b 10.9289(9)
_cell_length_c 25.019(2)
_cell_measurement_reflns_used 9706
_cell_measurement_temperature 100(2)
_cell_measurement_theta_max 28.69
_cell_measurement_theta_min 2.28
_cell_volume 5913.6(8)
_computing_cell_refinement 'Bruker SAINT'
_computing_data_collection 'Bruker APEX2'
_computing_data_reduction 'Bruker SAINT'
_computing_molecular_graphics 'Bruker SHELXTL'
_computing_publication_material 'Bruker SHELXTL'
_computing_structure_refinement 'SHELXL-2014/6 (Sheldrick, 2014)'
_computing_structure_solution 'SHELXS-97 (Sheldrick 2008)'
_diffrn_ambient_temperature 100(2)
_diffrn_detector_area_resol_mean 8.3333
_diffrn_measured_fraction_theta_full 0.999
_diffrn_measured_fraction_theta_max 0.939
_diffrn_measurement_device_type 'Bruker APEX-II CCD'
_diffrn_measurement_method '\f and \w scans'
_diffrn_radiation_type MoK\a
_diffrn_radiation_wavelength 0.71073
_diffrn_reflns_av_R_equivalents 0.0209
_diffrn_reflns_av_unetI/netI 0.0165
_diffrn_reflns_Laue_measured_fraction_full 0.999
_diffrn_reflns_Laue_measured_fraction_max 0.939
_diffrn_reflns_limit_h_max 28
_diffrn_reflns_limit_h_min -28
_diffrn_reflns_limit_k_max 14
_diffrn_reflns_limit_k_min -14
_diffrn_reflns_limit_l_max 33
_diffrn_reflns_limit_l_min -33
_diffrn_reflns_number 73942
_diffrn_reflns_point_group_measured_fraction_full 0.999
_diffrn_reflns_point_group_measured_fraction_max 0.939
_diffrn_reflns_theta_full 25.242
_diffrn_reflns_theta_max 28.866
_diffrn_reflns_theta_min 1.795
_diffrn_source 'Sealed Mo X-Ray Tube'
_exptl_absorpt_coefficient_mu 0.404
_exptl_absorpt_correction_T_max 0.746
_exptl_absorpt_correction_T_min 0.693
_exptl_absorpt_correction_type multi-scan
_exptl_absorpt_process_details 'SADABS V2014/2 (Bruker AXS Inc.)'
_exptl_crystal_colour light-yellow
_exptl_crystal_density_diffrn 1.237
_exptl_crystal_description block
_exptl_crystal_F_000 2272
_exptl_crystal_size_max 0.200
_exptl_crystal_size_mid 0.200
_exptl_crystal_size_min 0.180
_refine_diff_density_max 0.435
_refine_diff_density_min -0.384
_refine_diff_density_rms 0.065
_refine_ls_extinction_method none
_refine_ls_goodness_of_fit_ref 1.017
_refine_ls_hydrogen_treatment constr
_refine_ls_matrix_type full
_refine_ls_number_parameters 694
_refine_ls_number_reflns 14551
_refine_ls_number_restraints 0
_refine_ls_restrained_S_all 1.017
_refine_ls_R_factor_all 0.0337
_refine_ls_R_factor_gt 0.0260
_refine_ls_shift/su_max 0.005
_refine_ls_shift/su_mean 0.000
_refine_ls_structure_factor_coef Fsqd
_refine_ls_weighting_details 'w=1/[\s^2^(Fo^2^)+(0.0384P)^2^+2.9266P] where P=(Fo^2^+2Fc^2^)/3'
_refine_ls_weighting_scheme calc
_refine_ls_wR_factor_gt 0.0682
_refine_ls_wR_factor_ref 0.0725
_reflns_Friedel_coverage 0.000
_reflns_number_gt 12470
_reflns_number_total 14551
_reflns_threshold_expression 'I > 2\s(I)'
_cod_data_source_file c6sc01146b2.cif
_cod_data_source_block alex1503bs
_cod_depositor_comments 'Adding full bibliography for 1543183--1543188.cif.'
_cod_database_code 1543184
_shelx_space_group_comment
; 
The symmetry employed for this shelxl refinement is uniquely defined 
by the following loop, which should always be used as a source of 
symmetry information in preference to the above space-group names. 
They are only intended as comments. 
;
_shelx_estimated_absorpt_t_min 0.924
_shelx_estimated_absorpt_t_max 0.931
_shelxl_version_number 2014/6

loop_
_space_group_symop_operation_xyz
'x, y, z'
'-x, y+1/2, -z+1/2'
'-x, -y, -z'
'x, -y-1/2, z-1/2'

loop_
_atom_site_label
_atom_site_type_symbol
_atom_site_fract_x
_atom_site_fract_y
_atom_site_fract_z
_atom_site_U_iso_or_equiv
_atom_site_adp_type
_atom_site_occupancy
_atom_site_site_symmetry_order
_atom_site_calc_flag
_atom_site_refinement_flags_posn
_atom_site_refinement_flags_adp
Pd1 Pd 0.74959(2) 0.77130(2) 0.24733(2) 0.00820(4) Uani 1 1 d . .
P1 P 0.79540(2) 0.62180(3) 0.30325(2) 0.01017(6) Uani 1 1 d . .
P2 P 0.70782(2) 0.60646(3) 0.19798(2) 0.01072(7) Uani 1 1 d . .
B1 B 0.83965(6) 1.00279(13) 0.27512(6) 0.0129(3) Uani 1 1 d . .
H1 H 0.8643 0.9741 0.2402 0.015 Uiso 1 1 calc R U
B2 B 0.85209(6) 0.92835(14) 0.33742(6) 0.0140(3) Uani 1 1 d . .
H2 H 0.8852 0.8500 0.3443 0.017 Uiso 1 1 calc R U
B3 B 0.78294(7) 0.93128(13) 0.36742(5) 0.0137(3) Uani 1 1 d . .
H3 H 0.7703 0.8552 0.3941 0.016 Uiso 1 1 calc R U
B4 B 0.72704(7) 1.00721(13) 0.32361(5) 0.0128(3) Uani 1 1 d . .
H4 H 0.6770 0.9812 0.3209 0.015 Uiso 1 1 calc R U
B5 B 0.75088(7) 1.16121(13) 0.31613(6) 0.0148(3) Uani 1 1 d . .
H5 H 0.7168 1.2377 0.3084 0.018 Uiso 1 1 calc R U
B6 B 0.82111(7) 1.15911(13) 0.28603(6) 0.0153(3) Uani 1 1 d . .
H6 H 0.8334 1.2339 0.2585 0.018 Uiso 1 1 calc R U
B7 B 0.87772(7) 1.08192(14) 0.33074(6) 0.0161(3) Uani 1 1 d . .
H7 H 0.9279 1.1063 0.3332 0.019 Uiso 1 1 calc R U
B8 B 0.84261(7) 1.03757(14) 0.38859(6) 0.0167(3) Uani 1 1 d . .
H8 H 0.8696 1.0328 0.4294 0.020 Uiso 1 1 calc R U
B9 B 0.76407(7) 1.08633(13) 0.37966(6) 0.0153(3) Uani 1 1 d . .
H9 H 0.7390 1.1138 0.4145 0.018 Uiso 1 1 calc R U
B10 B 0.82292(7) 1.18022(14) 0.35677(6) 0.0171(3) Uani 1 1 d . .
H10 H 0.8368 1.2696 0.3765 0.021 Uiso 1 1 calc R U
B11 B 0.76448(7) 0.99559(13) 0.16195(5) 0.0133(3) Uani 1 1 d . .
H11 H 0.8153 0.9764 0.1655 0.016 Uiso 1 1 calc R U
B12 B 0.71157(7) 0.90544(14) 0.12117(6) 0.0143(3) Uani 1 1 d . .
H12 H 0.7271 0.8269 0.0973 0.017 Uiso 1 1 calc R U
B13 B 0.64252(6) 0.89917(14) 0.15145(6) 0.0147(3) Uani 1 1 d . .
H13 H 0.6123 0.8160 0.1475 0.018 Uiso 1 1 calc R U
B14 B 0.65230(6) 0.98542(13) 0.21087(6) 0.0140(3) Uani 1 1 d . .
H14 H 0.6288 0.9596 0.2468 0.017 Uiso 1 1 calc R U
B15 B 0.66500(7) 1.14116(14) 0.19424(6) 0.0168(3) Uani 1 1 d . .
H15 H 0.6500 1.2185 0.2191 0.020 Uiso 1 1 calc R U
B16 B 0.61137(7) 1.04989(15) 0.15283(6) 0.0182(3) Uani 1 1 d . .
H16 H 0.5604 1.0675 0.1498 0.022 Uiso 1 1 calc R U
B17 B 0.64800(7) 0.99998(15) 0.09649(6) 0.0179(3) Uani 1 1 d . .
H17 H 0.6213 0.9846 0.0561 0.022 Uiso 1 1 calc R U
B18 B 0.72433(7) 1.06007(14) 0.10340(6) 0.0172(3) Uani 1 1 d . .
H18 H 0.7483 1.0846 0.0676 0.021 Uiso 1 1 calc R U
B19 B 0.73478(7) 1.14755(14) 0.16357(6) 0.0162(3) Uani 1 1 d . .
H19 H 0.7659 1.2295 0.1681 0.019 Uiso 1 1 calc R U
B20 B 0.66231(7) 1.15005(15) 0.12293(6) 0.0198(3) Uani 1 1 d . .
H20 H 0.6452 1.2337 0.1001 0.024 Uiso 1 1 calc R U
C1 C 0.78196(6) 0.91578(11) 0.29802(5) 0.0112(2) Uani 1 1 d . .
C2 C 0.76383(6) 1.05312(11) 0.26961(5) 0.0113(2) Uani 1 1 d . .
C3 C 0.71303(5) 0.90238(11) 0.19096(5) 0.0106(2) Uani 1 1 d . .
C4 C 0.72610(6) 1.04626(11) 0.21422(5) 0.0116(2) Uani 1 1 d . .
C5 C 0.74809(6) 0.46741(11) 0.22399(5) 0.0144(2) Uani 1 1 d . .
H5A H 0.7234 0.3940 0.2125 0.017 Uiso 1 1 calc R U
H5B H 0.7888 0.4609 0.2101 0.017 Uiso 1 1 calc R U
C6 C 0.75649(6) 0.47677(11) 0.28518(5) 0.0141(2) Uani 1 1 d . .
H6A H 0.7817 0.4075 0.3008 0.017 Uiso 1 1 calc R U
H6B H 0.7158 0.4742 0.2993 0.017 Uiso 1 1 calc R U
C7 C 0.87322(5) 0.59230(12) 0.28720(5) 0.0125(2) Uani 1 1 d . .
C8 C 0.90592(6) 0.49145(13) 0.30978(5) 0.0167(3) Uani 1 1 d . .
H8A H 0.8881 0.4410 0.3348 0.020 Uiso 1 1 calc R U
C9 C 0.96420(6) 0.46478(14) 0.29577(5) 0.0210(3) Uani 1 1 d . .
H9A H 0.9864 0.3963 0.3113 0.025 Uiso 1 1 calc R U
C10 C 0.99010(7) 0.53801(15) 0.25911(6) 0.0246(3) Uani 1 1 d . .
H10A H 1.0301 0.5197 0.2496 0.030 Uiso 1 1 calc R U
C11 C 0.95790(7) 0.63787(14) 0.23621(6) 0.0234(3) Uani 1 1 d . .
H11A H 0.9758 0.6875 0.2109 0.028 Uiso 1 1 calc R U
C12 C 0.89946(6) 0.66554(12) 0.25016(5) 0.0164(3) Uani 1 1 d . .
H12A H 0.8774 0.7341 0.2345 0.020 Uiso 1 1 calc R U
C13 C 0.79869(6) 0.62417(11) 0.37570(5) 0.0130(2) Uani 1 1 d . .
C14 C 0.85367(6) 0.64466(12) 0.40891(5) 0.0165(3) Uani 1 1 d . .
H14A H 0.8914 0.6543 0.3937 0.020 Uiso 1 1 calc R U
C15 C 0.85308(7) 0.65092(14) 0.46439(5) 0.0221(3) Uani 1 1 d . .
H15A H 0.8905 0.6647 0.4870 0.027 Uiso 1 1 calc R U
C16 C 0.79813(7) 0.63707(15) 0.48672(5) 0.0258(3) Uani 1 1 d . .
H16A H 0.7979 0.6416 0.5246 0.031 Uiso 1 1 calc R U
C17 C 0.74326(7) 0.61663(14) 0.45390(6) 0.0235(3) Uani 1 1 d . .
H17A H 0.7056 0.6071 0.4694 0.028 Uiso 1 1 calc R U
C18 C 0.74336(6) 0.61010(12) 0.39869(5) 0.0174(3) Uani 1 1 d . .
H18A H 0.7058 0.5960 0.3763 0.021 Uiso 1 1 calc R U
C19 C 0.62971(6) 0.57689(12) 0.21341(5) 0.0132(2) Uani 1 1 d . .
C20 C 0.60348(6) 0.65014(13) 0.25043(5) 0.0176(3) Uani 1 1 d . .
H20A H 0.6252 0.7196 0.2656 0.021 Uiso 1 1 calc R U
C21 C 0.54554(7) 0.62137(15) 0.26510(6) 0.0251(3) Uani 1 1 d . .
H21 H 0.5278 0.6707 0.2906 0.030 Uiso 1 1 calc R U
C22 C 0.51356(7) 0.52088(16) 0.24260(6) 0.0274(3) Uani 1 1 d . .
H22 H 0.4738 0.5019 0.2525 0.033 Uiso 1 1 calc R U
C23 C 0.53923(7) 0.44792(14) 0.20571(6) 0.0233(3) Uani 1 1 d . .
H23 H 0.5170 0.3793 0.1903 0.028 Uiso 1 1 calc R U
C24 C 0.59740(6) 0.47512(13) 0.19127(5) 0.0172(3) Uani 1 1 d . .
H24 H 0.6153 0.4245 0.1663 0.021 Uiso 1 1 calc R U
C25 C 0.70769(6) 0.59376(12) 0.12594(5) 0.0148(2) Uani 1 1 d . .
C26 C 0.65383(6) 0.60638(13) 0.09046(5) 0.0193(3) Uani 1 1 d . .
H26 H 0.6151 0.6168 0.1041 0.023 Uiso 1 1 calc R U
C27 C 0.65667(7) 0.60375(15) 0.03530(6) 0.0267(3) Uani 1 1 d . .
H27 H 0.6199 0.6126 0.0112 0.032 Uiso 1 1 calc R U
C28 C 0.71287(8) 0.58826(15) 0.01539(6) 0.0307(4) Uani 1 1 d . .
H28 H 0.7147 0.5865 -0.0224 0.037 Uiso 1 1 calc R U
C29 C 0.76673(8) 0.57523(15) 0.05036(6) 0.0288(3) Uani 1 1 d . .
H29 H 0.8052 0.5644 0.0365 0.035 Uiso 1 1 calc R U
C30 C 0.76429(7) 0.57808(13) 0.10545(6) 0.0209(3) Uani 1 1 d . .
H30 H 0.8012 0.5693 0.1293 0.025 Uiso 1 1 calc R U
C31 C 0.91098(9) 0.2903(2) 0.13845(7) 0.0443(5) Uani 1 1 d . .
H31 H 0.8988 0.2591 0.1711 0.053 Uiso 1 1 calc R U
C32 C 0.86900(8) 0.29424(19) 0.09289(8) 0.0400(4) Uani 1 1 d . .
H32 H 0.8280 0.2658 0.0943 0.048 Uiso 1 1 calc R U
C33 C 0.88631(8) 0.33917(17) 0.04542(7) 0.0335(4) Uani 1 1 d . .
H33 H 0.8574 0.3411 0.0140 0.040 Uiso 1 1 calc R U
C34 C 0.94571(8) 0.38130(17) 0.04355(6) 0.0318(4) Uani 1 1 d . .
H34 H 0.9576 0.4131 0.0109 0.038 Uiso 1 1 calc R U
C35 C 0.98798(8) 0.37725(18) 0.08918(7) 0.0367(4) Uani 1 1 d . .
H35 H 1.0290 0.4058 0.0878 0.044 Uiso 1 1 calc R U
C36 C 0.97067(9) 0.3318(2) 0.13668(7) 0.0425(5) Uani 1 1 d . .
H36 H 0.9996 0.3291 0.1680 0.051 Uiso 1 1 calc R U
C37 C 0.51932(9) 0.34173(19) 0.41520(7) 0.0405(4) Uani 1 1 d . .
H37 H 0.4775 0.3431 0.4226 0.049 Uiso 1 1 calc R U
C38 C 0.53349(9) 0.3146(2) 0.36421(7) 0.0492(5) Uani 1 1 d . .
H38 H 0.5013 0.2979 0.3363 0.059 Uiso 1 1 calc R U
C39 C 0.59427(9) 0.3118(2) 0.35368(7) 0.0473(5) Uani 1 1 d . .
H39 H 0.6038 0.2933 0.3184 0.057 Uiso 1 1 calc R U
C40 C 0.64140(8) 0.33569(16) 0.39395(7) 0.0317(4) Uani 1 1 d . .
H40 H 0.6833 0.3338 0.3866 0.038 Uiso 1 1 calc R U
C41 C 0.62720(9) 0.36229(18) 0.44484(7) 0.0396(4) Uani 1 1 d . .
H41 H 0.6594 0.3777 0.4729 0.048 Uiso 1 1 calc R U
C42 C 0.56601(9) 0.3667(2) 0.45521(7) 0.0455(5) Uani 1 1 d . .
H42 H 0.5564 0.3872 0.4902 0.055 Uiso 1 1 calc R U
C43 C 0.39631(7) 0.33964(16) 0.10755(6) 0.0285(3) Uani 1 1 d . .
H43 H 0.3590 0.3277 0.1232 0.034 Uiso 1 1 calc R U
C44 C 0.43086(9) 0.23980(17) 0.09466(7) 0.0342(4) Uani 1 1 d . .
H44 H 0.4172 0.1592 0.1012 0.041 Uiso 1 1 calc R U
C45 C 0.48528(9) 0.2576(2) 0.07218(7) 0.0407(5) Uani 1 1 d . .
H45 H 0.5093 0.1890 0.0638 0.049 Uiso 1 1 calc R U
C46 C 0.50502(8) 0.3736(2) 0.06180(6) 0.0408(5) Uani 1 1 d . .
H46 H 0.5423 0.3850 0.0460 0.049 Uiso 1 1 calc R U
C47 C 0.47060(8) 0.47393(19) 0.07436(6) 0.0359(4) Uani 1 1 d . .
H47 H 0.4841 0.5543 0.0671 0.043 Uiso 1 1 calc R U
C48 C 0.41609(7) 0.45653(17) 0.09771(6) 0.0303(4) Uani 1 1 d . .
H48 H 0.3926 0.5251 0.1068 0.036 Uiso 1 1 calc R U
C49 C -0.00247(9) 0.27829(19) 0.42411(7) 0.0399(5) Uani 1 1 d . .
H49 H -0.0327 0.2188 0.4302 0.048 Uiso 1 1 calc R U
C50 C 0.05098(9) 0.24288(17) 0.40308(6) 0.0346(4) Uani 1 1 d . .
H50 H 0.0576 0.1592 0.3952 0.042 Uiso 1 1 calc R U
C51 C 0.09478(7) 0.33017(15) 0.39349(6) 0.0266(3) Uani 1 1 d . .
H51 H 0.1314 0.3066 0.3788 0.032 Uiso 1 1 calc R U
C52 C 0.08485(7) 0.45138(15) 0.40544(6) 0.0261(3) Uani 1 1 d . .
H52 H 0.1147 0.5113 0.3988 0.031 Uiso 1 1 calc R U
C53 C 0.03165(8) 0.48608(17) 0.42710(6) 0.0312(4) Uani 1 1 d . .
H53 H 0.0252 0.5695 0.4356 0.037 Uiso 1 1 calc R U
C54 C -0.01199(8) 0.3992(2) 0.43628(6) 0.0379(4) Uani 1 1 d . .
H54 H -0.0486 0.4228 0.4510 0.045 Uiso 1 1 calc R U

loop_
_atom_site_aniso_label
_atom_site_aniso_U_11
_atom_site_aniso_U_22
_atom_site_aniso_U_33
_atom_site_aniso_U_23
_atom_site_aniso_U_13
_atom_site_aniso_U_12
Pd1 0.00783(5) 0.00667(5) 0.00996(5) 0.00008(3) 0.00041(3) 0.00021(3)
P1 0.01034(14) 0.00868(14) 0.01133(14) 0.00106(11) 0.00060(11) 0.00079(11)
P2 0.01041(14) 0.00982(15) 0.01172(14) -0.00126(11) 0.00035(11) -0.00066(11)
B1 0.0107(6) 0.0122(7) 0.0162(6) -0.0013(5) 0.0033(5) -0.0014(5)
B2 0.0128(6) 0.0147(7) 0.0141(6) -0.0025(5) -0.0007(5) -0.0015(5)
B3 0.0173(7) 0.0117(7) 0.0122(6) -0.0018(5) 0.0022(5) -0.0005(5)
B4 0.0143(6) 0.0110(6) 0.0143(6) 0.0002(5) 0.0058(5) 0.0001(5)
B5 0.0192(7) 0.0093(6) 0.0169(6) -0.0024(5) 0.0065(5) -0.0001(5)
B6 0.0180(7) 0.0108(7) 0.0181(7) -0.0019(5) 0.0057(5) -0.0034(5)
B7 0.0150(7) 0.0163(7) 0.0173(7) -0.0034(5) 0.0026(5) -0.0040(6)
B8 0.0182(7) 0.0153(7) 0.0165(6) -0.0035(5) 0.0020(5) -0.0030(6)
B9 0.0194(7) 0.0123(7) 0.0148(6) -0.0030(5) 0.0046(5) -0.0004(6)
B10 0.0216(7) 0.0124(7) 0.0178(7) -0.0033(5) 0.0042(6) -0.0034(6)
B11 0.0154(6) 0.0123(7) 0.0131(6) 0.0015(5) 0.0052(5) -0.0006(5)
B12 0.0167(7) 0.0141(7) 0.0123(6) 0.0020(5) 0.0023(5) 0.0011(5)
B13 0.0122(6) 0.0165(7) 0.0148(6) 0.0029(5) -0.0004(5) 0.0016(5)
B14 0.0119(6) 0.0139(7) 0.0163(6) 0.0022(5) 0.0027(5) 0.0036(5)
B15 0.0189(7) 0.0132(7) 0.0187(7) 0.0042(5) 0.0044(6) 0.0049(6)
B16 0.0155(7) 0.0196(8) 0.0192(7) 0.0050(6) 0.0012(5) 0.0067(6)
B17 0.0190(7) 0.0189(7) 0.0157(7) 0.0060(6) 0.0006(5) 0.0029(6)
B18 0.0213(7) 0.0162(7) 0.0146(6) 0.0042(5) 0.0049(5) 0.0001(6)
B19 0.0209(7) 0.0111(7) 0.0177(7) 0.0037(5) 0.0065(6) 0.0020(6)
B20 0.0230(8) 0.0177(7) 0.0188(7) 0.0063(6) 0.0024(6) 0.0050(6)
C1 0.0126(5) 0.0084(6) 0.0129(5) -0.0001(4) 0.0023(4) -0.0002(4)
C2 0.0131(5) 0.0078(6) 0.0137(5) 0.0002(4) 0.0047(4) -0.0006(4)
C3 0.0106(5) 0.0093(6) 0.0121(5) 0.0003(4) 0.0022(4) 0.0003(4)
C4 0.0125(6) 0.0084(6) 0.0145(5) 0.0005(4) 0.0046(4) 0.0011(4)
C5 0.0160(6) 0.0088(6) 0.0180(6) -0.0025(5) 0.0005(5) 0.0006(5)
C6 0.0146(6) 0.0088(6) 0.0184(6) 0.0023(5) -0.0006(5) -0.0013(5)
C7 0.0113(5) 0.0138(6) 0.0121(5) -0.0010(4) 0.0004(4) 0.0017(5)
C8 0.0165(6) 0.0176(7) 0.0160(6) 0.0033(5) 0.0020(5) 0.0035(5)
C9 0.0190(6) 0.0242(7) 0.0195(6) 0.0025(5) 0.0012(5) 0.0103(6)
C10 0.0162(6) 0.0339(9) 0.0247(7) 0.0018(6) 0.0066(5) 0.0077(6)
C11 0.0197(7) 0.0285(8) 0.0234(7) 0.0063(6) 0.0090(5) 0.0011(6)
C12 0.0157(6) 0.0159(6) 0.0176(6) 0.0028(5) 0.0024(5) 0.0017(5)
C13 0.0160(6) 0.0114(6) 0.0117(5) 0.0026(4) 0.0018(4) 0.0020(5)
C14 0.0160(6) 0.0175(6) 0.0160(6) 0.0020(5) 0.0016(5) 0.0020(5)
C15 0.0232(7) 0.0274(8) 0.0150(6) 0.0003(5) -0.0018(5) 0.0018(6)
C16 0.0326(8) 0.0317(8) 0.0135(6) 0.0011(6) 0.0048(6) 0.0021(7)
C17 0.0243(7) 0.0257(8) 0.0220(7) 0.0018(6) 0.0096(6) -0.0004(6)
C18 0.0170(6) 0.0171(7) 0.0184(6) 0.0014(5) 0.0035(5) -0.0007(5)
C19 0.0110(5) 0.0144(6) 0.0139(5) 0.0022(5) -0.0005(4) -0.0016(5)
C20 0.0165(6) 0.0175(7) 0.0189(6) -0.0008(5) 0.0029(5) -0.0010(5)
C21 0.0190(7) 0.0314(8) 0.0264(7) -0.0028(6) 0.0088(6) 0.0001(6)
C22 0.0161(7) 0.0381(9) 0.0288(8) 0.0033(7) 0.0062(6) -0.0075(6)
C23 0.0204(7) 0.0270(8) 0.0216(7) 0.0013(6) -0.0014(5) -0.0114(6)
C24 0.0178(6) 0.0172(7) 0.0163(6) -0.0004(5) 0.0004(5) -0.0035(5)
C25 0.0197(6) 0.0119(6) 0.0129(6) -0.0032(4) 0.0028(5) -0.0024(5)
C26 0.0213(7) 0.0200(7) 0.0164(6) -0.0020(5) 0.0011(5) -0.0041(5)
C27 0.0341(8) 0.0299(8) 0.0149(6) -0.0020(6) -0.0021(6) -0.0056(7)
C28 0.0459(10) 0.0322(9) 0.0150(6) -0.0032(6) 0.0074(6) -0.0015(7)
C29 0.0324(8) 0.0304(9) 0.0263(7) -0.0024(6) 0.0150(6) 0.0031(7)
C30 0.0219(7) 0.0205(7) 0.0212(6) -0.0017(5) 0.0056(5) 0.0023(6)
C31 0.0454(11) 0.0595(13) 0.0299(9) 0.0120(9) 0.0122(8) -0.0038(10)
C32 0.0267(8) 0.0482(11) 0.0458(10) 0.0108(9) 0.0070(7) -0.0066(8)
C33 0.0293(8) 0.0381(10) 0.0315(8) 0.0050(7) -0.0029(7) -0.0043(7)
C34 0.0332(9) 0.0380(10) 0.0248(7) 0.0030(7) 0.0056(6) -0.0077(7)
C35 0.0277(8) 0.0484(11) 0.0335(9) -0.0005(8) 0.0011(7) -0.0125(8)
C36 0.0390(10) 0.0602(13) 0.0262(8) 0.0021(8) -0.0046(7) -0.0062(9)
C37 0.0324(9) 0.0552(12) 0.0349(9) -0.0048(8) 0.0080(7) 0.0022(8)
C38 0.0320(9) 0.0848(16) 0.0289(9) -0.0067(10) -0.0045(7) 0.0177(10)
C39 0.0392(10) 0.0781(15) 0.0251(8) -0.0074(9) 0.0054(7) 0.0214(10)
C40 0.0311(8) 0.0302(9) 0.0346(8) -0.0021(7) 0.0073(7) 0.0064(7)
C41 0.0412(10) 0.0484(11) 0.0291(8) -0.0071(8) 0.0030(7) -0.0187(9)
C42 0.0490(11) 0.0630(14) 0.0272(8) -0.0108(9) 0.0158(8) -0.0218(10)
C43 0.0232(7) 0.0423(10) 0.0203(7) -0.0052(6) 0.0036(6) 0.0030(7)
C44 0.0418(10) 0.0376(10) 0.0235(8) -0.0004(7) 0.0045(7) 0.0096(8)
C45 0.0392(10) 0.0573(12) 0.0259(8) 0.0005(8) 0.0051(7) 0.0251(9)
C46 0.0247(8) 0.0762(15) 0.0217(8) 0.0042(8) 0.0034(6) 0.0070(9)
C47 0.0356(9) 0.0490(11) 0.0213(7) 0.0016(7) -0.0040(7) -0.0090(8)
C48 0.0293(8) 0.0391(9) 0.0213(7) -0.0068(6) -0.0025(6) 0.0062(7)
C49 0.0378(10) 0.0586(13) 0.0220(8) 0.0083(8) -0.0020(7) -0.0233(9)
C50 0.0490(11) 0.0314(9) 0.0216(7) 0.0008(6) -0.0044(7) -0.0088(8)
C51 0.0284(8) 0.0334(9) 0.0175(6) 0.0002(6) -0.0001(6) 0.0009(7)
C52 0.0272(7) 0.0318(8) 0.0189(7) 0.0020(6) 0.0006(6) -0.0034(6)
C53 0.0340(9) 0.0403(10) 0.0188(7) -0.0006(6) 0.0007(6) 0.0072(7)
C54 0.0262(8) 0.0686(14) 0.0187(7) 0.0026(8) 0.0020(6) 0.0000(8)

loop_
_atom_type_symbol
_atom_type_description
_atom_type_scat_dispersion_real
_atom_type_scat_dispersion_imag
_atom_type_scat_source
C C 0.0033 0.0016 'International Tables Vol C Tables 4.2.6.8 and 6.1.1.4'
H H 0.0000 0.0000 'International Tables Vol C Tables 4.2.6.8 and 6.1.1.4'
B B 0.0013 0.0007 'International Tables Vol C Tables 4.2.6.8 and 6.1.1.4'
P P 0.1023 0.0942 'International Tables Vol C Tables 4.2.6.8 and 6.1.1.4'
Pd Pd -0.9988 1.0072 'International Tables Vol C Tables 4.2.6.8 and 6.1.1.4'

loop_
_geom_angle_atom_site_label_1
_geom_angle_atom_site_label_2
_geom_angle_atom_site_label_3
_geom_angle
C1 Pd1 C3 88.20(5)
C1 Pd1 P1 94.23(3)
C3 Pd1 P1 174.70(3)
C1 Pd1 P2 174.30(3)
C3 Pd1 P2 94.38(3)
P1 Pd1 P2 83.625(13)
C13 P1 C7 107.00(6)
C13 P1 C6 103.03(6)
C7 P1 C6 102.08(6)
C13 P1 Pd1 124.39(4)
C7 P1 Pd1 110.05(4)
C6 P1 Pd1 107.92(4)
C25 P2 C19 107.59(6)
C25 P2 C5 103.71(6)
C19 P2 C5 101.45(6)
C25 P2 Pd1 123.29(4)
C19 P2 Pd1 110.29(4)
C5 P2 Pd1 108.20(4)
C1 B1 C2 58.53(7)
C1 B1 B2 59.57(8)
C2 B1 B2 105.60(10)
C1 B1 B7 107.65(10)
C2 B1 B7 105.43(10)
B2 B1 B7 60.92(8)
C1 B1 B6 106.96(10)
C2 B1 B6 58.50(8)
B2 B1 B6 108.87(10)
B7 B1 B6 60.25(8)
C1 B1 H1 122.4
C2 B1 H1 124.3
B2 B1 H1 121.6
B7 B1 H1 121.9
B6 B1 H1 121.6
C1 B2 B1 59.40(7)
C1 B2 B3 60.02(8)
B1 B2 B3 108.52(10)
C1 B2 B8 107.30(10)
B1 B2 B8 108.05(10)
B3 B2 B8 60.39(8)
C1 B2 B7 106.69(10)
B1 B2 B7 59.87(8)
B3 B2 B7 108.38(10)
B8 B2 B7 59.91(8)
C1 B2 H2 122.7
B1 B2 H2 121.6
B3 B2 H2 121.1
B8 B2 H2 121.8
B7 B2 H2 122.1
C1 B3 B4 59.53(7)
C1 B3 B2 59.16(7)
B4 B3 B2 108.03(10)
C1 B3 B8 106.68(10)
B4 B3 B8 108.02(10)
B2 B3 B8 60.45(8)
C1 B3 B9 106.69(10)
B4 B3 B9 59.92(8)
B2 B3 B9 108.46(10)
B8 B3 B9 60.08(8)
C1 B3 H3 123.1
B4 B3 H3 121.7
B2 B3 H3 121.4
B8 B3 H3 121.8
B9 B3 H3 121.8
C2 B4 C1 58.49(7)
C2 B4 B3 106.10(10)
C1 B4 B3 59.95(8)
C2 B4 B9 105.66(10)
C1 B4 B9 107.68(10)
B3 B4 B9 60.77(8)
C2 B4 B5 58.27(8)
C1 B4 B5 106.56(10)
B3 B4 B5 108.90(10)
B9 B4 B5 60.44(8)
C2 B4 H4 124.2
C1 B4 H4 122.5
B3 B4 H4 121.3
B9 B4 H4 121.8
B5 B4 H4 121.9
C2 B5 B4 59.21(8)
C2 B5 B6 59.06(8)
B4 B5 B6 107.91(10)
C2 B5 B9 105.57(10)
B4 B5 B9 59.39(8)
B6 B5 B9 108.17(10)
C2 B5 B10 105.55(10)
B4 B5 B10 107.39(10)
B6 B5 B10 60.01(8)
B9 B5 B10 60.10(8)
C2 B5 H5 123.8
B4 B5 H5 121.9
B6 B5 H5 121.4
B9 B5 H5 122.2
B10 B5 H5 122.3
C2 B6 B5 58.31(8)
C2 B6 B10 105.03(10)
B5 B6 B10 60.10(8)
C2 B6 B7 105.25(10)
B5 B6 B7 107.88(10)
B10 B6 B7 60.05(8)
C2 B6 B1 59.20(8)
B5 B6 B1 107.29(10)
B10 B6 B1 107.23(10)
B7 B6 B1 59.33(8)
C2 B6 H6 124.3
B5 B6 H6 121.8
B10 B6 H6 122.4
B7 B6 H6 122.3
B1 B6 H6 122.1
B1 B7 B8 107.56(10)
B1 B7 B6 60.42(8)
B8 B7 B6 108.06(10)
B1 B7 B10 108.04(10)
B8 B7 B10 60.02(8)
B6 B7 B10 59.98(8)
B1 B7 B2 59.21(8)
B8 B7 B2 59.95(8)
B6 B7 B2 107.66(10)
B10 B7 B2 107.69(10)
B1 B7 H7 121.9
B8 B7 H7 121.8
B6 B7 H7 121.6
B10 B7 H7 121.7
B2 B7 H7 122.2
B3 B8 B7 107.58(10)
B3 B8 B2 59.16(8)
B7 B8 B2 60.13(8)
B3 B8 B9 59.96(8)
B7 B8 B9 108.11(10)
B2 B8 B9 107.34(10)
B3 B8 B10 107.93(10)
B7 B8 B10 60.09(9)
B2 B8 B10 107.90(10)
B9 B8 B10 60.17(9)
B3 B8 H8 122.1
B7 B8 H8 121.6
B2 B8 H8 122.2
B9 B8 H8 121.8
B10 B8 H8 121.6
B4 B9 B3 59.30(8)
B4 B9 B8 107.43(10)
B3 B9 B8 59.96(8)
B4 B9 B5 60.17(8)
B3 B9 B5 107.52(10)
B8 B9 B5 107.78(10)
B4 B9 B10 107.88(10)
B3 B9 B10 107.73(10)
B8 B9 B10 59.93(9)
B5 B9 B10 59.95(8)
B4 B9 H9 122.0
B3 B9 H9 122.1
B8 B9 H9 121.9
B5 B9 H9 121.8
B10 B9 H9 121.7
B6 B10 B8 107.95(10)
B6 B10 B7 59.97(8)
B8 B10 B7 59.89(8)
B6 B10 B5 59.89(8)
B8 B10 B5 107.75(10)
B7 B10 B5 107.65(10)
B6 B10 B9 107.94(10)
B8 B10 B9 59.91(8)
B7 B10 B9 107.73(10)
B5 B10 B9 59.94(8)
B6 B10 H10 121.7
B8 B10 H10 121.8
B7 B10 H10 121.9
B5 B10 H10 121.9
B9 B10 H10 121.8
C4 B11 C3 58.59(7)
C4 B11 B12 106.25(10)
C3 B11 B12 60.01(8)
C4 B11 B18 105.35(10)
C3 B11 B18 107.42(10)
B12 B11 B18 60.67(8)
C4 B11 B19 58.33(8)
C3 B11 B19 106.55(10)
B12 B11 B19 108.69(10)
B18 B11 B19 60.04(8)
C4 B11 H11 124.1
C3 B11 H11 122.4
B12 B11 H11 121.3
B18 B11 H11 122.1
B19 B11 H11 122.0
C3 B12 B11 59.41(7)
C3 B12 B13 59.20(7)
B11 B12 B13 107.96(10)
C3 B12 B18 106.44(10)
B11 B12 B18 60.02(8)
B13 B12 B18 108.06(10)
C3 B12 B17 106.52(10)
B11 B12 B17 108.03(11)
B13 B12 B17 60.24(8)
B18 B12 B17 59.91(9)
C3 B12 H12 123.2
B11 B12 H12 121.6
B13 B12 H12 121.6
B18 B12 H12 122.0
B17 B12 H12 121.9
C3 B13 B14 59.28(7)
C3 B13 B12 59.94(8)
B14 B13 B12 108.43(10)
C3 B13 B17 107.28(10)
B14 B13 B17 108.09(11)
B12 B13 B17 60.49(8)
C3 B13 B16 106.56(10)
B14 B13 B16 59.80(8)
B12 B13 B16 108.52(11)
B17 B13 B16 60.06(9)
C3 B13 H13 122.8
B14 B13 H13 121.7
B12 B13 H13 121.0
B17 B13 H13 121.6
B16 B13 H13 122.0
C3 B14 C4 58.57(7)
C3 B14 B13 59.70(8)
C4 B14 B13 105.73(10)
C3 B14 B16 107.80(10)
C4 B14 B16 105.46(10)
B13 B14 B16 60.95(8)
C3 B14 B15 106.96(10)
C4 B14 B15 58.46(8)
B13 B14 B15 108.85(10)
B16 B14 B15 60.20(8)
C3 B14 H14 122.3
C4 B14 H14 124.3
B13 B14 H14 121.5
B16 B14 H14 121.8
B15 B14 H14 121.7
C4 B15 B16 105.50(10)
C4 B15 B19 58.53(8)
B16 B15 B19 107.89(11)
C4 B15 B20 105.17(10)
B16 B15 B20 60.09(9)
B19 B15 B20 59.93(9)
C4 B15 B14 59.33(8)
B16 B15 B14 59.39(8)
B19 B15 B14 107.50(10)
B20 B15 B14 107.31(11)
C4 B15 H15 124.0
B16 B15 H15 122.3
B19 B15 H15 121.8
B20 B15 H15 122.4
B14 B15 H15 121.9
B14 B16 B15 60.41(8)
B14 B16 B17 107.43(10)
B15 B16 B17 108.06(11)
B14 B16 B20 108.09(10)
B15 B16 B20 60.06(9)
B17 B16 B20 60.04(9)
B14 B16 B13 59.25(8)
B15 B16 B13 107.67(10)
B17 B16 B13 59.78(8)
B20 B16 B13 107.66(11)
B14 B16 H16 121.9
B15 B16 H16 121.5
B17 B16 H16 121.9
B20 B16 H16 121.7
B13 B16 H16 122.2
B13 B17 B18 107.31(10)
B13 B17 B12 59.27(8)
B18 B17 B12 59.95(8)
B13 B17 B16 60.16(8)
B18 B17 B16 107.87(11)
B12 B17 B16 107.63(10)
B13 B17 B20 107.91(10)
B18 B17 B20 60.09(9)
B12 B17 B20 107.98(10)
B16 B17 B20 59.99(9)
B13 B17 H17 122.1
B18 B17 H17 121.9
B12 B17 H17 122.0
B16 B17 H17 121.7
B20 B17 H17 121.6
B11 B18 B19 60.49(8)
B11 B18 B17 107.65(10)
B19 B18 B17 108.09(11)
B11 B18 B12 59.31(8)
B19 B18 B12 107.97(10)
B17 B18 B12 60.14(8)
B11 B18 B20 108.19(10)
B19 B18 B20 59.96(9)
B17 B18 B20 60.12(9)
B12 B18 B20 108.15(11)
B11 B18 H18 121.9
B19 B18 H18 121.5
B17 B18 H18 121.7
B12 B18 H18 121.9
B20 B18 H18 121.5
C4 B19 B18 105.40(10)
C4 B19 B20 105.60(10)
B18 B19 B20 60.19(9)
C4 B19 B15 58.91(8)
B18 B19 B15 108.09(11)
B20 B19 B15 60.11(9)
C4 B19 B11 58.97(8)
B18 B19 B11 59.47(8)
B20 B19 B11 107.56(11)
B15 B19 B11 107.61(10)
C4 B19 H19 124.0
B18 B19 H19 122.3
B20 B19 H19 122.1
B15 B19 H19 121.6
B11 B19 H19 122.0
B19 B20 B15 59.96(8)
B19 B20 B16 107.73(10)
B15 B20 B16 59.85(9)
B19 B20 B18 59.85(8)
B15 B20 B18 107.70(10)
B16 B20 B18 107.61(11)
B19 B20 B17 107.74(10)
B15 B20 B17 107.83(11)
B16 B20 B17 59.97(9)
B18 B20 B17 59.78(9)
B19 B20 H20 121.9
B15 B20 H20 121.8
B16 B20 H20 121.9
B18 B20 H20 122.0
B17 B20 H20 121.8
C2 C1 B1 60.93(7)
C2 C1 B2 108.62(9)
B1 C1 B2 61.03(8)
C2 C1 B4 60.35(7)
B1 C1 B4 111.28(10)
B2 C1 B4 110.18(9)
C2 C1 B3 108.01(9)
B1 C1 B3 110.49(9)
B2 C1 B3 60.82(8)
B4 C1 B3 60.52(8)
C2 C1 Pd1 111.60(7)
B1 C1 Pd1 114.96(8)
B2 C1 Pd1 128.35(8)
B4 C1 Pd1 117.28(8)
B3 C1 Pd1 129.91(8)
C4 C2 C1 114.44(9)
C4 C2 B5 122.62(10)
C1 C2 B5 112.18(9)
C4 C2 B6 123.40(10)
C1 C2 B6 111.71(9)
B5 C2 B6 62.64(8)
C4 C2 B4 116.53(10)
C1 C2 B4 61.16(7)
B5 C2 B4 62.52(8)
B6 C2 B4 113.46(10)
C4 C2 B1 117.78(10)
C1 C2 B1 60.55(8)
B5 C2 B1 113.31(10)
B6 C2 B1 62.30(8)
B4 C2 B1 111.63(9)
C4 C3 B14 60.99(8)
C4 C3 B13 108.65(9)
B14 C3 B13 61.03(8)
C4 C3 B11 60.36(7)
B14 C3 B11 111.38(10)
B13 C3 B11 110.26(9)
C4 C3 B12 108.09(9)
B14 C3 B12 110.58(9)
B13 C3 B12 60.86(8)
B11 C3 B12 60.58(8)
C4 C3 Pd1 111.51(7)
B14 C3 Pd1 114.19(8)
B13 C3 Pd1 127.86(8)
B11 C3 Pd1 117.90(8)
B12 C3 Pd1 130.37(8)
C2 C4 C3 114.18(9)
C2 C4 B19 123.13(10)
C3 C4 B19 112.07(9)
C2 C4 B15 123.59(10)
C3 C4 B15 111.55(9)
B19 C4 B15 62.57(8)
C2 C4 B11 116.54(10)
C3 C4 B11 61.05(8)
B19 C4 B11 62.69(8)
B15 C4 B11 113.57(10)
C2 C4 B14 117.57(10)
C3 C4 B14 60.44(8)
B19 C4 B14 113.09(10)
B15 C4 B14 62.21(8)
B11 C4 B14 111.51(10)
C6 C5 P2 107.38(8)
C6 C5 H5A 110.2
P2 C5 H5A 110.2
C6 C5 H5B 110.2
P2 C5 H5B 110.2
H5A C5 H5B 108.5
C5 C6 P1 107.82(8)
C5 C6 H6A 110.1
P1 C6 H6A 110.1
C5 C6 H6B 110.1
P1 C6 H6B 110.1
H6A C6 H6B 108.5
C12 C7 C8 119.58(12)
C12 C7 P1 120.52(9)
C8 C7 P1 119.80(10)
C9 C8 C7 120.23(12)
C9 C8 H8A 119.9
C7 C8 H8A 119.9
C8 C9 C10 119.94(13)
C8 C9 H9A 120.0
C10 C9 H9A 120.0
C11 C10 C9 120.30(13)
C11 C10 H10A 119.8
C9 C10 H10A 119.8
C10 C11 C12 120.15(13)
C10 C11 H11A 119.9
C12 C11 H11A 119.9
C11 C12 C7 119.79(12)
C11 C12 H12A 120.1
C7 C12 H12A 120.1
C14 C13 C18 119.51(12)
C14 C13 P1 122.29(10)
C18 C13 P1 118.15(9)
C15 C14 C13 119.88(12)
C15 C14 H14A 120.1
C13 C14 H14A 120.1
C16 C15 C14 120.18(13)
C16 C15 H15A 119.9
C14 C15 H15A 119.9
C15 C16 C17 120.23(13)
C15 C16 H16A 119.9
C17 C16 H16A 119.9
C18 C17 C16 120.04(13)
C18 C17 H17A 120.0
C16 C17 H17A 120.0
C17 C18 C13 120.16(12)
C17 C18 H18A 119.9
C13 C18 H18A 119.9
C20 C19 C24 119.68(12)
C20 C19 P2 120.18(10)
C24 C19 P2 119.97(10)
C21 C20 C19 119.84(13)
C21 C20 H20A 120.1
C19 C20 H20A 120.1
C22 C21 C20 120.12(14)
C22 C21 H21 119.9
C20 C21 H21 119.9
C21 C22 C23 120.37(13)
C21 C22 H22 119.8
C23 C22 H22 119.8
C22 C23 C24 119.92(13)
C22 C23 H23 120.0
C24 C23 H23 120.0
C23 C24 C19 120.06(13)
C23 C24 H24 120.0
C19 C24 H24 120.0
C26 C25 C30 119.41(12)
C26 C25 P2 122.26(10)
C30 C25 P2 118.22(10)
C27 C26 C25 120.14(13)
C27 C26 H26 119.9
C25 C26 H26 119.9
C28 C27 C26 120.05(14)
C28 C27 H27 120.0
C26 C27 H27 120.0
C27 C28 C29 120.27(14)
C27 C28 H28 119.9
C29 C28 H28 119.9
C30 C29 C28 120.01(14)
C30 C29 H29 120.0
C28 C29 H29 120.0
C29 C30 C25 120.13(13)
C29 C30 H30 119.9
C25 C30 H30 119.9
C32 C31 C36 120.08(17)
C32 C31 H31 120.0
C36 C31 H31 120.0
C31 C32 C33 120.28(17)
C31 C32 H32 119.9
C33 C32 H32 119.9
C32 C33 C34 119.83(15)
C32 C33 H33 120.1
C34 C33 H33 120.1
C33 C34 C35 120.02(16)
C33 C34 H34 120.0
C35 C34 H34 120.0
C36 C35 C34 120.11(16)
C36 C35 H35 119.9
C34 C35 H35 119.9
C35 C36 C31 119.68(16)
C35 C36 H36 120.2
C31 C36 H36 120.2
C42 C37 C38 119.59(18)
C42 C37 H37 120.2
C38 C37 H37 120.2
C39 C38 C37 120.10(17)
C39 C38 H38 120.0
C37 C38 H38 120.0
C38 C39 C40 120.47(17)
C38 C39 H39 119.8
C40 C39 H39 119.8
C41 C40 C39 119.36(16)
C41 C40 H40 120.3
C39 C40 H40 120.3
C40 C41 C42 120.11(16)
C40 C41 H41 119.9
C42 C41 H41 119.9
C37 C42 C41 120.35(17)
C37 C42 H42 119.8
C41 C42 H42 119.8
C48 C43 C44 120.00(16)
C48 C43 H43 120.0
C44 C43 H43 120.0
C45 C44 C43 119.84(18)
C45 C44 H44 120.1
C43 C44 H44 120.1
C46 C45 C44 120.53(17)
C46 C45 H45 119.7
C44 C45 H45 119.7
C45 C46 C47 119.99(17)
C45 C46 H46 120.0
C47 C46 H46 120.0
C46 C47 C48 119.69(18)
C46 C47 H47 120.2
C48 C47 H47 120.2
C43 C48 C47 119.93(16)
C43 C48 H48 120.0
C47 C48 H48 120.0
C54 C49 C50 120.40(17)
C54 C49 H49 119.8
C50 C49 H49 119.8
C49 C50 C51 119.75(17)
C49 C50 H50 120.1
C51 C50 H50 120.1
C52 C51 C50 119.64(16)
C52 C51 H51 120.2
C50 C51 H51 120.2
C51 C52 C53 120.36(16)
C51 C52 H52 119.8
C53 C52 H52 119.8
C54 C53 C52 119.86(17)
C54 C53 H53 120.1
C52 C53 H53 120.1
C49 C54 C53 119.98(17)
C49 C54 H54 120.0
C53 C54 H54 120.0

loop_
_geom_bond_atom_site_label_1
_geom_bond_atom_site_label_2
_geom_bond_distance
Pd1 C1 2.0969(12)
Pd1 C3 2.1027(12)
Pd1 P1 2.3038(3)
Pd1 P2 2.3117(3)
P1 C13 1.8062(12)
P1 C7 1.8132(13)
P1 C6 1.8296(13)
P2 C25 1.8073(13)
P2 C19 1.8143(13)
P2 C5 1.8365(13)
B1 C1 1.7237(18)
B1 C2 1.7302(18)
B1 B2 1.752(2)
B1 B7 1.764(2)
B1 B6 1.784(2)
B1 H1 1.1200
B2 C1 1.7268(18)
B2 B3 1.756(2)
B2 B8 1.779(2)
B2 B7 1.782(2)
B2 H2 1.1200
B3 C1 1.7422(18)
B3 B4 1.752(2)
B3 B8 1.778(2)
B3 B9 1.778(2)
B3 H3 1.1200
B4 C2 1.7211(18)
B4 C1 1.7348(19)
B4 B9 1.763(2)
B4 B5 1.777(2)
B4 H4 1.1200
B5 C2 1.7039(18)
B5 B6 1.779(2)
B5 B9 1.782(2)
B5 B10 1.782(2)
B5 H5 1.1200
B6 C2 1.7175(19)
B6 B10 1.781(2)
B6 B7 1.781(2)
B6 H6 1.1200
B7 B8 1.778(2)
B7 B10 1.782(2)
B7 H7 1.1200
B8 B9 1.780(2)
B8 B10 1.781(2)
B8 H8 1.1200
B9 B10 1.785(2)
B9 H9 1.1200
B10 H10 1.1200
B11 C4 1.7207(18)
B11 C3 1.7324(19)
B11 B12 1.753(2)
B11 B18 1.766(2)
B11 B19 1.784(2)
B11 H11 1.1200
B12 C3 1.7431(18)
B12 B13 1.759(2)
B12 B18 1.777(2)
B12 B17 1.781(2)
B12 H12 1.1200
B13 C3 1.7299(18)
B13 B14 1.753(2)
B13 B17 1.776(2)
B13 B16 1.783(2)
B13 H13 1.1200
B14 C3 1.7225(18)
B14 C4 1.7317(19)
B14 B16 1.763(2)
B14 B15 1.781(2)
B14 H14 1.1200
B15 C4 1.7159(19)
B15 B16 1.777(2)
B15 B19 1.779(2)
B15 B20 1.781(2)
B15 H15 1.1200
B16 B17 1.781(2)
B16 B20 1.782(2)
B16 H16 1.1200
B17 B18 1.777(2)
B17 B20 1.783(2)
B17 H17 1.1200
B18 B19 1.776(2)
B18 B20 1.782(2)
B18 H18 1.1200
B19 C4 1.7090(19)
B19 B20 1.778(2)
B19 H19 1.1200
B20 H20 1.1200
C1 C2 1.6884(17)
C2 C4 1.5310(16)
C3 C4 1.6896(17)
C5 C6 1.5247(18)
C5 H5A 0.9900
C5 H5B 0.9900
C6 H6A 0.9900
C6 H6B 0.9900
C7 C12 1.3945(18)
C7 C8 1.3965(17)
C8 C9 1.3845(19)
C8 H8A 0.9500
C9 C10 1.384(2)
C9 H9A 0.9500
C10 C11 1.386(2)
C10 H10A 0.9500
C11 C12 1.3897(19)
C11 H11A 0.9500
C12 H12A 0.9500
C13 C14 1.3959(17)
C13 C18 1.4004(18)
C14 C15 1.3912(18)
C14 H14A 0.9500
C15 C16 1.384(2)
C15 H15A 0.9500
C16 C17 1.389(2)
C16 H16A 0.9500
C17 C18 1.3834(19)
C17 H17A 0.9500
C18 H18A 0.9500
C19 C20 1.3941(18)
C19 C24 1.3968(18)
C20 C21 1.3886(19)
C20 H20A 0.9500
C21 C22 1.385(2)
C21 H21 0.9500
C22 C23 1.384(2)
C22 H22 0.9500
C23 C24 1.3875(19)
C23 H23 0.9500
C24 H24 0.9500
C25 C26 1.3952(18)
C25 C30 1.3972(19)
C26 C27 1.3887(19)
C26 H26 0.9500
C27 C28 1.382(2)
C27 H27 0.9500
C28 C29 1.389(2)
C28 H28 0.9500
C29 C30 1.386(2)
C29 H29 0.9500
C30 H30 0.9500
C31 C32 1.379(3)
C31 C36 1.382(3)
C31 H31 0.9500
C32 C33 1.376(2)
C32 H32 0.9500
C33 C34 1.378(2)
C33 H33 0.9500
C34 C35 1.384(2)
C34 H34 0.9500
C35 C36 1.379(2)
C35 H35 0.9500
C36 H36 0.9500
C37 C42 1.371(3)
C37 C38 1.378(2)
C37 H37 0.9500
C38 C39 1.378(3)
C38 H38 0.9500
C39 C40 1.379(2)
C39 H39 0.9500
C40 C41 1.375(2)
C40 H40 0.9500
C41 C42 1.386(3)
C41 H41 0.9500
C42 H42 0.9500
C43 C48 1.379(3)
C43 C44 1.384(2)
C43 H43 0.9500
C44 C45 1.381(3)
C44 H44 0.9500
C45 C46 1.373(3)
C45 H45 0.9500
C46 C47 1.384(3)
C46 H46 0.9500
C47 C48 1.393(2)
C47 H47 0.9500
C48 H48 0.9500
C49 C54 1.377(3)
C49 C50 1.385(3)
C49 H49 0.9500
C50 C51 1.389(2)
C50 H50 0.9500
C51 C52 1.380(2)
C51 H51 0.9500
C52 C53 1.386(2)
C52 H52 0.9500
C53 C54 1.381(3)
C53 H53 0.9500
C54 H54 0.9500
